data_4322497
loop_
_publ_author_name
'Megumu Munakata'
'Liang Ping Wu'
'Kunihisa Sugimoto'
'Takayoshi Kuroda-Sowa'
'Masahiko Maekawa'
'Yusaku Suenaga'
'Naoto Maeno'
'Motoshi Fujita'

_publ_section_title
;
 Silver(I) Complex Assemblies with Nonplanar Aromatic Compounds
;
_journal_name_full 'Inorganic Chemistry'
_journal_page_first 5674
_journal_page_last 5680
_journal_paper_doi 10.1021/ic990391m
_journal_volume 38
_journal_year 1999
_chemical_formula_sum 'C74 H58 Ag3 Cl3 O12'
_chemical_formula_weight 1569.23
_space_group_IT_number 9
_symmetry_cell_setting monoclinic
_symmetry_Int_Tables_number 9
_symmetry_space_group_name_Hall 'C -2yc'
_symmetry_space_group_name_H-M 'C 1 c 1'
_cell_angle_alpha 90
_cell_angle_beta 93.72(1)
_cell_angle_gamma 90
_cell_formula_units_Z 4
_cell_length_a 37.951(4)
_cell_length_b 8.047(4)
_cell_length_c 20.882(5)
_cell_measurement_reflns_used 25
_cell_measurement_temperature 296.2
_cell_measurement_theta_max 6.5
_cell_measurement_theta_min 3.6
_cell_volume 6364(4)
_computing_cell_refinement 'MSC/AFC Diffractometer Control'
_computing_data_collection 'MSC/AFC Diffractometer Control'
_computing_data_reduction 'teXsan Ver. 1.10'
_computing_publication_material 'teXsan Ver. 1.10'
_computing_structure_refinement 'teXsan Ver. 1.10'
_computing_structure_solution SIR92
_diffrn_measurement_device_type 'Rigaku AFC7R'
_diffrn_measurement_method \w-2\q
_diffrn_radiation_type 'Mo K\a'
_diffrn_radiation_wavelength 0.7107
_diffrn_reflns_av_R_equivalents 0.023
_diffrn_reflns_limit_h_max 0
_diffrn_reflns_limit_h_min 0
_diffrn_reflns_limit_k_max 0
_diffrn_reflns_limit_k_min 0
_diffrn_reflns_limit_l_max 0
_diffrn_reflns_limit_l_min 0
_diffrn_reflns_number 7418
_diffrn_standards_decay_% 2.72
_diffrn_standards_interval_count 150
_diffrn_standards_number 3
_exptl_absorpt_coefficient_mu 1.103
_exptl_absorpt_correction_T_max 1.000
_exptl_absorpt_correction_T_min 0.839
_exptl_absorpt_correction_type psi-scan
_exptl_absorpt_process_details '(North, Phillips & Mathews, 1968)'
_exptl_crystal_colour colorless
_exptl_crystal_density_diffrn 1.638
_exptl_crystal_density_method 'not measured'
_exptl_crystal_description brick
_exptl_crystal_size_max 0.250
_exptl_crystal_size_mid 0.250
_exptl_crystal_size_min 0.200
_refine_diff_density_max 0.80
_refine_diff_density_min -0.81
_refine_ls_abs_structure_Flack -0.15(7)
_refine_ls_extinction_method none
_refine_ls_goodness_of_fit_ref 1.994
_refine_ls_hydrogen_treatment noref
_refine_ls_number_parameters 750
_refine_ls_number_reflns 5089
_refine_ls_R_factor_gt 0.0542
_refine_ls_shift/su_max 0.0070
_refine_ls_structure_factor_coef F
_refine_ls_weighting_details 'w = 1/[\s^2^(Fo) + 0.00022|Fo|^2^]'
_refine_ls_weighting_scheme calc
_refine_ls_wR_factor_ref 0.0670
_reflns_number_gt 5089
_reflns_number_total 0
_reflns_threshold_expression F^2^>2.0\s(F^2^)
_cod_data_source_file ic990391m_1.cif
_cod_data_source_block ag-tpty-clo4
_cod_original_cell_volume 6363(3)
_cod_original_formula_sum 'C74 H58 Ag3 Cl3 O12 '
_cod_database_code 4322497

loop_
_symmetry_equiv_pos_as_xyz
x,y,z
x,-y,1/2+z
1/2+x,1/2+y,z
1/2+x,1/2-y,1/2+z

loop_
_atom_site_label
_atom_site_type_symbol
_atom_site_fract_x
_atom_site_fract_y
_atom_site_fract_z
_atom_site_U_iso_or_equiv
_atom_site_adp_type
_atom_site_occupancy
_atom_site_calc_flag
_atom_site_refinement_flags
_atom_site_disorder_assembly
_atom_site_disorder_group
Ag(1) Ag 0.6975(4) -0.23832(9) 1.2543(7) 0.0578(2) Uani 1.00 d . . .
Ag(2) Ag 0.5946(4) -0.78016(10) 0.9774(7) 0.0688(2) Uani 1.00 d . . .
Ag(3) Ag 0.3736(4) -0.80587(8) 0.7676(7) 0.0548(2) Uani 1.00 d . . .
Cl(1) Cl 0.7050(4) -0.4598(5) 1.3892(7) 0.099(1) Uani 1.00 d . . .
Cl(2) Cl 0.6289(4) -0.9379(5) 0.8293(7) 0.105(1) Uani 1.00 d . . .
Cl(3) Cl 0.4096(4) -0.9495(4) 0.6225(7) 0.0838(10) Uani 1.00 d . . .
O(1) O 0.7236(5) -0.342(1) 1.3555(8) 0.113(3) Uani 1.00 d . . .
O(2) O 0.6767(5) -0.524(2) 1.3419(9) 0.157(5) Uani 1.00 d . . .
O(3) O 0.6878(5) -0.397(1) 1.4425(8) 0.110(4) Uani 1.00 d . . .
O(4) O 0.7278(6) -0.589(2) 1.409(1) 0.228(7) Uani 1.00 d . . .
O(5) O 0.6182(5) -0.819(2) 0.8736(9) 0.179(6) Uani 1.00 d . . .
O(6) O 0.6652(6) -1.008(3) 0.857(1) 0.234(9) Uani 1.00 d . . .
O(7) O 0.6047(6) -1.054(3) 0.811(1) 0.224(7) Uiso 1.00 d . . .
O(8) O 0.6400(5) -0.875(2) 0.7749(8) 0.144(5) Uani 1.00 d . . .
O(9) O 0.3985(5) -0.821(1) 0.6625(8) 0.113(3) Uani 1.00 d . . .
O(10) O 0.4337(6) -1.052(2) 0.654(1) 0.201(7) Uiso 1.00 d . . .
O(11) O 0.3815(6) -1.037(2) 0.593(1) 0.248(8) Uani 1.00 d . . .
O(12) O 0.4268(6) -0.889(2) 0.5736(9) 0.207(6) Uani 1.00 d . . .
C(1) C 0.6705(5) -0.450(1) 1.1850(8) 0.046(2) Uani 1.00 d . . .
C(2) C 0.7049(5) -0.513(1) 1.1858(9) 0.060(2) Uani 1.00 d . . .
C(3) C 0.7247(5) -0.498(1) 1.1342(9) 0.062(3) Uani 1.00 d . . .
C(4) C 0.7123(5) -0.416(1) 1.0793(9) 0.052(2) Uani 1.00 d . . .
C(5) C 0.6779(4) -0.3468(9) 1.0783(8) 0.034(2) Uani 1.00 d . . .
C(6) C 0.6571(5) -0.3628(9) 1.1310(8) 0.036(2) Uani 1.00 d . . .
C(7) C 0.6568(5) 0.068(1) 1.0252(8) 0.045(2) Uani 1.00 d . . .
C(8) C 0.6457(5) 0.207(1) 1.0561(9) 0.053(2) Uani 1.00 d . . .
C(9) C 0.6262(5) 0.193(1) 1.1108(9) 0.054(2) Uani 1.00 d . . .
C(10) C 0.6177(5) 0.039(1) 1.1336(8) 0.043(2) Uani 1.00 d . . .
C(11) C 0.6285(4) -0.1039(9) 1.1026(8) 0.034(2) Uani 1.00 d . . .
C(12) C 0.6481(5) -0.0882(9) 1.0484(8) 0.036(2) Uani 1.00 d . . .
C(13) C 0.6121(4) -0.411(1) 0.9480(8) 0.037(2) Uani 1.00 d . . .
C(14) C 0.5792(5) -0.492(1) 0.9429(8) 0.046(2) Uani 1.00 d . . .
C(15) C 0.5590(5) -0.507(1) 0.9972(8) 0.046(2) Uani 1.00 d . . .
C(16) C 0.5718(5) -0.4433(9) 1.0563(8) 0.039(2) Uani 1.00 d . . .
C(17) C 0.6040(5) -0.3652(9) 1.0610(8) 0.032(2) Uani 1.00 d . . .
C(18) C 0.6242(4) -0.3475(8) 1.0075(8) 0.030(2) Uani 1.00 d . . .
C(19) C 0.6211(5) -0.2824(9) 1.1211(8) 0.032(2) Uani 1.00 d . . .
C(20) C 0.6588(4) -0.2544(9) 1.0218(8) 0.033(2) Uani 1.00 d . . .
C(21) C 0.5393(5) -0.9542(10) 0.9185(8) 0.046(2) Uani 1.00 d . . .
C(22) C 0.5555(5) -1.029(1) 0.9746(9) 0.060(2) Uani 1.00 d . . .
C(23) C 0.5403(5) -1.022(1) 1.0292(9) 0.063(3) Uani 1.00 d . . .
C(24) C 0.5076(5) -0.943(1) 1.0352(8) 0.044(2) Uani 1.00 d . . .
C(25) C 0.4909(4) -0.8717(9) 0.9815(8) 0.034(2) Uani 1.00 d . . .
C(26) C 0.5070(4) -0.8735(9) 0.9230(8) 0.035(2) Uani 1.00 d . . .
C(27) C 0.4865(5) -0.465(1) 0.8645(9) 0.057(2) Uani 1.00 d . . .
C(28) C 0.4782(5) -0.316(1) 0.8931(9) 0.068(3) Uani 1.00 d . . .
C(29) C 0.4626(5) -0.316(1) 0.9501(9) 0.068(3) Uani 1.00 d . . .
C(30) C 0.4531(5) -0.465(1) 0.9810(8) 0.053(2) Uani 1.00 d . . .
C(31) C 0.4614(4) -0.6122(9) 0.9518(8) 0.037(2) Uani 1.00 d . . .
C(32) C 0.4777(4) -0.6150(9) 0.8943(8) 0.035(2) Uani 1.00 d . . .
C(33) C 0.4349(5) -0.964(1) 0.8125(8) 0.048(2) Uani 1.00 d . . .
C(34) C 0.4022(5) -1.045(1) 0.8194(9) 0.060(2) Uani 1.00 d . . .
C(35) C 0.3861(5) -1.041(1) 0.8769(9) 0.063(3) Uani 1.00 d . . .
C(36) C 0.4018(5) -0.9559(10) 0.9288(8) 0.047(2) Uani 1.00 d . . .
C(37) C 0.4337(5) -0.8787(9) 0.9235(8) 0.037(2) Uani 1.00 d . . .
C(38) C 0.4495(5) -0.8776(9) 0.8660(8) 0.037(2) Uani 1.00 d . . .
C(39) C 0.4553(4) -0.7863(9) 0.9765(8) 0.034(2) Uani 1.00 d . . .
C(40) C 0.4847(5) -0.7891(9) 0.8701(8) 0.036(2) Uani 1.00 d . . .
C(41) C 0.3756(5) -0.438(1) 0.7178(8) 0.042(2) Uani 1.00 d . . .
C(42) C 0.3986(4) -0.511(1) 0.7652(9) 0.048(2) Uani 1.00 d . . .
C(43) C 0.3884(5) -0.526(1) 0.8263(8) 0.047(2) Uani 1.00 d . . .
C(44) C 0.3552(5) -0.4628(9) 0.8428(8) 0.039(2) Uani 1.00 d . . .
C(45) C 0.3336(5) -0.3888(8) 0.7968(8) 0.031(2) Uani 1.00 d . . .
C(46) C 0.3436(5) -0.3754(9) 0.7339(8) 0.034(2) Uani 1.00 d . . .
C(47) C 0.3164(5) 0.038(1) 0.6943(8) 0.051(2) Uani 1.00 d . . .
C(48) C 0.3103(5) 0.1841(10) 0.7314(9) 0.059(2) Uani 1.00 d . . .
C(49) C 0.3001(5) 0.169(1) 0.7935(9) 0.062(2) Uani 1.00 d . . .
C(50) C 0.2954(5) 0.011(1) 0.8194(8) 0.046(2) Uani 1.00 d . . .
C(51) C 0.3011(4) -0.1283(9) 0.7840(8) 0.032(2) Uani 1.00 d . . .
C(52) C 0.3114(4) -0.1156(9) 0.7210(8) 0.034(2) Uani 1.00 d . . .
C(53) C 0.2617(5) -0.445(1) 0.6429(8) 0.053(2) Uani 1.00 d . . .
C(54) C 0.2313(5) -0.530(1) 0.6573(9) 0.066(3) Uani 1.00 d . . .
C(55) C 0.2208(5) -0.547(1) 0.7197(9) 0.058(2) Uani 1.00 d . . .
C(56) C 0.2416(5) -0.4808(9) 0.7718(8) 0.047(2) Uani 1.00 d . . .
C(57) C 0.2721(4) -0.3919(8) 0.7568(8) 0.030(2) Uani 1.00 d . . .
C(58) C 0.2819(5) -0.3773(9) 0.6939(8) 0.036(2) Uani 1.00 d . . .
C(59) C 0.2975(4) -0.3077(9) 0.8062(8) 0.032(2) Uani 1.00 d . . .
C(60) C 0.3164(5) -0.2848(9) 0.6895(8) 0.035(2) Uani 1.00 d . . .
C(61) C 0.8064(7) 0.139(3) 1.003(1) 0.154(7) Uiso 1.00 d . . .
C(62) C 0.8363(7) 0.068(3) 1.024(1) 0.157(7) Uiso 1.00 d . . .
C(63) C 0.8444(7) -0.105(3) 1.015(1) 0.164(8) Uiso 1.00 d . . .
C(64) C 0.8121(8) -0.196(3) 0.987(1) 0.181(9) Uiso 1.00 d . . .
C(65) C 0.7851(8) -0.094(3) 0.970(1) 0.164(8) Uiso 1.00 d . . .
C(66) C 0.7686(8) 0.051(4) 0.975(1) 0.190(9) Uiso 1.00 d . . .
C(67) C 0.7979(10) 0.289(4) 1.015(2) 0.25(1) Uiso 1.00 d . . .
C(68) C 0.0263(8) 0.103(3) 0.709(1) 0.175(9) Uiso 1.00 d . . .
C(69) C -0.0049(8) 0.068(3) 0.677(1) 0.171(8) Uiso 1.00 d . . .
C(70) C -0.0048(9) -0.127(4) 0.671(2) 0.21(1) Uiso 1.00 d . . .
C(71) C 0.0281(8) -0.185(3) 0.708(1) 0.165(8) Uiso 1.00 d . . .
C(72) C 0.0534(7) -0.106(3) 0.741(1) 0.148(7) Uiso 1.00 d . . .
C(73) C 0.0614(8) 0.080(4) 0.749(1) 0.187(9) Uiso 1.00 d . . .
C(74) C 0.027(1) 0.273(5) 0.720(2) 0.31(1) Uiso 1.00 d . . .
H(1) H 0.6560 -0.4676 1.2205 0.0576 Uiso 1.00 calc . . .
H(2) H 0.7145 -0.5714 1.2237 0.0739 Uiso 1.00 calc . . .
H(3) H 0.7480 -0.5382 1.1366 0.0731 Uiso 1.00 calc . . .
H(4) H 0.7265 -0.4102 1.0413 0.0608 Uiso 1.00 calc . . .
H(5) H 0.6706 0.0766 0.9878 0.0568 Uiso 1.00 calc . . .
H(6) H 0.6513 0.3163 1.0410 0.0653 Uiso 1.00 calc . . .
H(7) H 0.6185 0.2911 1.1312 0.0656 Uiso 1.00 calc . . .
H(8) H 0.6037 0.0284 1.1701 0.0541 Uiso 1.00 calc . . .
H(9) H 0.6262 -0.3978 0.9103 0.0442 Uiso 1.00 calc . . .
H(10) H 0.5703 -0.5389 0.9017 0.0552 Uiso 1.00 calc . . .
H(11) H 0.5357 -0.5605 0.9927 0.0568 Uiso 1.00 calc . . .
H(12) H 0.5581 -0.4527 1.0937 0.0482 Uiso 1.00 calc . . .
H(13) H 0.6072 -0.2912 1.1573 0.0393 Uiso 1.00 calc . . .
H(14) H 0.6727 -0.2443 0.9850 0.0385 Uiso 1.00 calc . . .
H(15) H 0.5499 -0.9614 0.8779 0.0584 Uiso 1.00 calc . . .
H(16) H 0.5776 -1.0864 0.9717 0.0719 Uiso 1.00 calc . . .
H(17) H 0.5517 -1.0763 1.0665 0.0761 Uiso 1.00 calc . . .
H(18) H 0.4960 -0.9430 1.0747 0.0557 Uiso 1.00 calc . . .
H(19) H 0.4985 -0.4661 0.8246 0.0704 Uiso 1.00 calc . . .
H(20) H 0.4830 -0.2121 0.8734 0.0822 Uiso 1.00 calc . . .
H(21) H 0.4570 -0.2119 0.9681 0.0772 Uiso 1.00 calc . . .
H(22) H 0.4416 -0.4637 1.0203 0.0622 Uiso 1.00 calc . . .
H(23) H 0.4462 -0.9669 0.7718 0.0587 Uiso 1.00 calc . . .
H(24) H 0.3914 -1.1046 0.7828 0.0717 Uiso 1.00 calc . . .
H(25) H 0.3636 -1.0955 0.8802 0.0754 Uiso 1.00 calc . . .
H(26) H 0.3904 -0.9515 0.9684 0.0574 Uiso 1.00 calc . . .
H(27) H 0.4442 -0.7851 1.0162 0.0420 Uiso 1.00 calc . . .
H(28) H 0.4957 -0.7885 0.8296 0.0447 Uiso 1.00 calc . . .
H(29) H 0.3821 -0.4335 0.6730 0.0509 Uiso 1.00 calc . . .
H(30) H 0.4219 -0.5483 0.7551 0.0579 Uiso 1.00 calc . . .
H(31) H 0.4037 -0.5800 0.8585 0.0550 Uiso 1.00 calc . . .
H(32) H 0.3479 -0.4733 0.8856 0.0474 Uiso 1.00 calc . . .
H(33) H 0.3242 0.0480 0.6512 0.0613 Uiso 1.00 calc . . .
H(34) H 0.3128 0.2913 0.7130 0.0695 Uiso 1.00 calc . . .
H(35) H 0.2965 0.2642 0.8187 0.0737 Uiso 1.00 calc . . .
H(36) H 0.2878 0.0017 0.8623 0.0589 Uiso 1.00 calc . . .
H(37) H 0.2689 -0.4388 0.5982 0.0663 Uiso 1.00 calc . . .
H(38) H 0.2162 -0.5782 0.6230 0.0790 Uiso 1.00 calc . . .
H(39) H 0.1990 -0.6029 0.7264 0.0703 Uiso 1.00 calc . . .
H(40) H 0.2351 -0.4954 0.8153 0.0573 Uiso 1.00 calc . . .
H(41) H 0.2905 -0.3181 0.8495 0.0404 Uiso 1.00 calc . . .
H(42) H 0.3236 -0.2757 0.6458 0.0438 Uiso 1.00 calc . . .

loop_
_atom_site_aniso_label
_atom_site_aniso_U_11
_atom_site_aniso_U_22
_atom_site_aniso_U_33
_atom_site_aniso_U_12
_atom_site_aniso_U_13
_atom_site_aniso_U_23
Ag(1) 0.0610(4) 0.0540(4) 0.0582(4) -0.0214(4) 0.0033(3) -0.0079(3)
Ag(2) 0.0792(5) 0.0464(4) 0.0767(5) 0.0008(4) -0.0260(4) -0.0013(4)
Ag(3) 0.0499(4) 0.0439(4) 0.0691(4) 0.0024(3) -0.0088(3) -0.0007(3)
Cl(1) 0.076(2) 0.137(3) 0.089(2) 0.012(2) 0.033(2) 0.059(2)
Cl(2) 0.100(2) 0.137(3) 0.080(2) -0.054(2) 0.032(2) -0.018(2)
Cl(3) 0.096(2) 0.102(2) 0.056(2) 0.012(2) 0.020(1) -0.019(1)
O(1) 0.089(6) 0.159(9) 0.092(5) -0.012(5) 0.005(4) 0.086(6)
O(2) 0.133(10) 0.23(1) 0.109(8) -0.065(9) -0.004(6) 0.015(9)
O(3) 0.102(7) 0.147(9) 0.083(6) -0.019(6) 0.034(5) 0.026(5)
O(4) 0.19(1) 0.22(1) 0.29(2) 0.17(1) 0.12(1) 0.20(1)
O(5) 0.17(1) 0.25(2) 0.122(7) -0.02(1) 0.074(8) -0.130(10)
O(6) 0.114(9) 0.36(3) 0.22(2) 0.08(1) 0.012(10) 0.03(2)
O(8) 0.136(9) 0.23(1) 0.066(5) -0.066(10) 0.035(6) -0.012(6)
O(9) 0.157(9) 0.110(7) 0.079(5) 0.018(6) 0.055(5) -0.039(5)
O(11) 0.13(1) 0.38(2) 0.23(1) -0.18(1) 0.030(10) -0.18(2)
O(12) 0.35(2) 0.19(1) 0.098(7) -0.13(1) 0.18(1) -0.027(8)
C(1) 0.055(4) 0.041(4) 0.039(4) 0.002(3) -0.016(3) 0.007(3)
C(2) 0.059(5) 0.038(4) 0.079(6) 0.013(4) -0.032(4) -0.009(4)
C(3) 0.049(5) 0.050(5) 0.082(5) 0.014(5) -0.029(4) -0.020(4)
C(4) 0.031(3) 0.044(5) 0.079(6) 0.002(3) -0.011(4) -0.018(4)
C(5) 0.033(3) 0.026(3) 0.042(3) -0.001(3) -0.008(2) -0.009(3)
C(6) 0.045(4) 0.024(3) 0.036(3) 0.002(3) -0.010(2) -0.004(3)
C(7) 0.053(5) 0.039(3) 0.039(4) -0.009(3) -0.014(4) 0.013(3)
C(8) 0.049(5) 0.035(4) 0.072(5) -0.004(3) -0.025(3) 0.004(3)
C(9) 0.061(5) 0.033(3) 0.067(5) 0.008(4) -0.015(4) -0.014(4)
C(10) 0.046(5) 0.042(3) 0.042(4) 0.010(3) 0.001(4) -0.015(3)
C(11) 0.036(4) 0.029(3) 0.036(3) 0.006(3) -0.011(3) 0.002(3)
C(12) 0.036(4) 0.030(3) 0.041(4) 0.000(3) -0.004(3) -0.003(3)
C(13) 0.033(3) 0.050(5) 0.028(3) 0.009(3) 0.003(3) -0.003(3)
C(14) 0.038(4) 0.045(3) 0.053(4) 0.006(3) -0.018(3) -0.020(3)
C(15) 0.036(4) 0.038(4) 0.061(4) -0.006(3) -0.013(3) -0.001(4)
C(16) 0.034(3) 0.033(4) 0.051(4) 0.002(3) 0.008(3) -0.002(3)
C(17) 0.033(3) 0.028(3) 0.034(3) 0.006(3) -0.004(2) -0.001(3)
C(18) 0.030(3) 0.026(3) 0.035(3) 0.003(2) -0.006(2) 0.000(3)
C(19) 0.036(3) 0.034(3) 0.026(3) -0.006(3) 0.007(3) 0.003(3)
C(20) 0.032(3) 0.034(3) 0.033(3) -0.002(3) 0.004(3) -0.004(3)
C(21) 0.027(3) 0.035(4) 0.077(5) 0.001(3) 0.002(4) -0.009(4)
C(22) 0.049(5) 0.041(4) 0.086(5) 0.018(2) -0.023(4) -0.013(4)
C(23) 0.048(5) 0.054(5) 0.084(6) 0.015(4) -0.030(4) 0.001(5)
C(24) 0.039(4) 0.048(5) 0.045(4) -0.006(3) -0.009(3) 0.013(4)
C(25) 0.029(3) 0.028(3) 0.043(3) -0.005(3) -0.006(2) 0.000(3)
C(26) 0.025(3) 0.029(3) 0.050(3) -0.005(2) -0.002(2) -0.003(3)
C(27) 0.046(5) 0.038(3) 0.084(7) -0.006(4) -0.022(4) 0.023(4)
C(28) 0.065(7) 0.036(4) 0.101(7) 0.002(4) -0.022(5) 0.017(4)
C(29) 0.062(6) 0.036(4) 0.103(7) 0.000(4) -0.021(5) -0.017(4)
C(30) 0.053(5) 0.049(4) 0.056(5) 0.015(4) -0.007(4) -0.018(3)
C(31) 0.026(4) 0.036(3) 0.047(4) -0.002(3) -0.011(3) 0.003(3)
C(32) 0.027(4) 0.033(3) 0.043(4) -0.003(3) -0.012(3) 0.001(3)
C(33) 0.064(5) 0.034(4) 0.045(4) 0.010(3) -0.011(4) -0.007(3)
C(34) 0.063(5) 0.032(3) 0.079(5) -0.005(3) -0.042(4) -0.013(4)
C(35) 0.057(6) 0.042(5) 0.086(5) -0.010(4) -0.033(4) 0.011(4)
C(36) 0.033(4) 0.036(4) 0.071(5) 0.001(3) -0.009(4) 0.016(4)
C(37) 0.034(3) 0.029(4) 0.047(3) -0.002(3) -0.011(3) 0.002(3)
C(38) 0.032(3) 0.028(3) 0.048(3) 0.007(3) -0.013(3) 0.002(3)
C(39) 0.031(3) 0.038(3) 0.031(4) 0.004(3) -0.003(3) 0.002(3)
C(40) 0.034(3) 0.035(3) 0.039(4) 0.001(3) 0.004(3) 0.000(3)
C(41) 0.031(3) 0.051(5) 0.044(4) -0.001(3) 0.005(3) -0.007(3)
C(42) 0.033(4) 0.039(3) 0.070(4) 0.009(3) -0.008(3) -0.002(4)
C(43) 0.037(4) 0.036(4) 0.065(4) 0.008(3) -0.020(3) -0.001(4)
C(44) 0.040(4) 0.036(4) 0.040(4) 0.004(3) -0.011(3) 0.004(3)
C(45) 0.024(3) 0.029(3) 0.039(3) -0.004(2) -0.007(2) -0.003(3)
C(46) 0.034(3) 0.029(4) 0.040(3) 0.003(3) -0.004(3) -0.007(3)
C(47) 0.037(4) 0.039(3) 0.075(6) -0.002(3) -0.016(4) 0.022(3)
C(48) 0.038(4) 0.027(4) 0.108(6) -0.002(3) -0.020(4) 0.014(4)
C(49) 0.045(5) 0.031(4) 0.109(6) 0.002(4) -0.006(5) -0.012(4)
C(50) 0.040(4) 0.037(3) 0.060(5) 0.001(3) 0.007(4) -0.019(3)
C(51) 0.021(3) 0.029(3) 0.046(3) 0.002(3) -0.004(3) 0.001(2)
C(52) 0.021(3) 0.036(3) 0.045(3) 0.000(3) -0.004(3) 0.005(3)
C(53) 0.057(5) 0.043(5) 0.055(5) 0.010(3) -0.027(4) -0.010(4)
C(54) 0.055(5) 0.044(5) 0.095(6) 0.004(4) -0.027(5) -0.017(5)
C(55) 0.038(5) 0.030(4) 0.103(6) -0.003(3) -0.014(4) -0.006(4)
C(56) 0.026(4) 0.028(4) 0.087(6) 0.000(3) 0.007(3) 0.000(4)
C(57) 0.027(3) 0.020(3) 0.045(3) 0.004(2) 0.004(3) 0.000(3)
C(58) 0.038(3) 0.027(4) 0.040(3) 0.008(3) -0.006(3) 0.008(3)
C(59) 0.031(3) 0.030(3) 0.038(4) 0.003(3) 0.008(3) -0.002(3)
C(60) 0.040(3) 0.039(3) 0.028(3) 0.001(3) 0.005(3) 0.004(3)

loop_
_atom_type_symbol
_atom_type_description
_atom_type_scat_dispersion_real
_atom_type_scat_dispersion_imag
_atom_type_scat_source
Ag Ag -0.897 1.101
;International Tables for Crystallography
(1992, Vol. C, Tables 4.2.6.8 and 6.1.1.1)
;
Cl Cl 0.148 0.159
;International Tables for Crystallography
(1992, Vol. C, Tables 4.2.6.8 and 6.1.1.1)
;
O O 0.011 0.006
;International Tables for Crystallography
(1992, Vol. C, Tables 4.2.6.8 and 6.1.1.1)
;
C C 0.003 0.002
;International Tables for Crystallography
(1992, Vol. C, Tables 4.2.6.8 and 6.1.1.1)
;
H H 0.000 0.000
;International Tables for Crystallography
(1992, Vol. C, Table 6.1.1.2)
;

loop_
_geom_angle_atom_site_label_1
_geom_angle_atom_site_label_2
_geom_angle_atom_site_label_3
_geom_angle
_geom_angle_site_symmetry_1
_geom_angle_site_symmetry_2
_geom_angle_site_symmetry_3
_geom_angle_publ_flag
O(1) Ag(1) O(8) 107.2(5) . 1_555 2_545 yes
O(1) Ag(1) C(1) 114.4(5) . 1_555 1_555 yes
O(1) Ag(1) C(2) 97.5(5) . 1_555 1_555 yes
O(1) Ag(1) C(55) 114.9(5) . 1_555 4_545 yes
O(1) Ag(1) C(56) 83.1(5) . 1_555 4_545 yes
O(8) Ag(1) C(1) 91.2(5) . 2_545 1_555 yes
O(8) Ag(1) C(2) 122.4(6) . 2_545 1_555 yes
O(8) Ag(1) C(55) 92.5(6) . 2_545 4_545 yes
O(8) Ag(1) C(56) 108.4(6) . 2_545 4_545 yes
C(1) Ag(1) C(2) 31.6(4) . 1_555 1_555 yes
C(1) Ag(1) C(55) 126.8(4) . 1_555 4_545 yes
C(1) Ag(1) C(56) 149.0(4) . 1_555 4_545 yes
C(2) Ag(1) C(55) 122.7(5) . 1_555 4_545 yes
C(2) Ag(1) C(56) 125.8(4) . 1_555 4_545 yes
C(55) Ag(1) C(56) 32.4(4) . 4_545 4_545 yes
O(5) Ag(2) C(8) 105.7(6) . 1_555 1_545 yes
O(5) Ag(2) C(14) 87.4(6) . 1_555 1_555 yes
O(5) Ag(2) C(15) 118.3(6) . 1_555 1_555 yes
O(5) Ag(2) C(21) 81.3(5) . 1_555 1_555 yes
O(5) Ag(2) C(22) 97.4(6) . 1_555 1_555 yes
C(8) Ag(2) C(14) 113.1(4) . 1_545 1_555 yes
C(8) Ag(2) C(15) 108.7(4) . 1_545 1_555 yes
C(8) Ag(2) C(21) 145.5(4) . 1_545 1_555 yes
C(8) Ag(2) C(22) 115.1(4) . 1_545 1_555 yes
C(14) Ag(2) C(15) 32.0(4) . 1_555 1_555 yes
C(14) Ag(2) C(21) 100.8(4) . 1_555 1_555 yes
C(14) Ag(2) C(22) 127.9(4) . 1_555 1_555 yes
C(15) Ag(2) C(21) 96.4(3) . 1_555 1_555 yes
C(15) Ag(2) C(22) 111.4(4) . 1_555 1_555 yes
C(21) Ag(2) C(22) 31.0(4) . 1_555 1_555 yes
O(9) Ag(3) C(33) 85.1(5) . 1_555 1_555 yes
O(9) Ag(3) C(34) 99.8(5) . 1_555 1_555 yes
O(9) Ag(3) C(42) 82.2(5) . 1_555 1_555 yes
O(9) Ag(3) C(43) 112.4(5) . 1_555 1_555 yes
O(9) Ag(3) C(48) 98.6(6) . 1_555 1_545 yes
C(33) Ag(3) C(34) 30.8(4) . 1_555 1_555 yes
C(33) Ag(3) C(42) 97.3(4) . 1_555 1_555 yes
C(33) Ag(3) C(43) 95.0(3) . 1_555 1_555 yes
C(33) Ag(3) C(48) 150.4(4) . 1_555 1_545 yes
C(34) Ag(3) C(42) 126.0(4) . 1_555 1_555 yes
C(34) Ag(3) C(43) 113.4(4) . 1_555 1_555 yes
C(34) Ag(3) C(48) 120.6(4) . 1_555 1_545 yes
C(42) Ag(3) C(43) 30.6(4) . 1_555 1_555 yes
C(42) Ag(3) C(48) 112.3(4) . 1_555 1_545 yes
C(43) Ag(3) C(48) 110.3(4) . 1_555 1_545 yes
O(1) Cl(1) O(2) 105.3(9) . 1_555 1_555 yes
O(1) Cl(1) O(3) 115(1) . 1_555 1_555 yes
O(1) Cl(1) O(4) 109.2(10) . 1_555 1_555 yes
O(2) Cl(1) O(3) 107.0(9) . 1_555 1_555 yes
O(2) Cl(1) O(4) 109(1) . 1_555 1_555 yes
O(3) Cl(1) O(4) 110(1) . 1_555 1_555 yes
O(5) Cl(2) O(6) 106(1) . 1_555 1_555 yes
O(5) Cl(2) O(7) 115(1) . 1_555 1_555 yes
O(5) Cl(2) O(8) 115(1) . 1_555 1_555 yes
O(6) Cl(2) O(7) 114(1) . 1_555 1_555 yes
O(6) Cl(2) O(8) 97(1) . 1_555 1_555 yes
O(7) Cl(2) O(8) 105(1) . 1_555 1_555 yes
O(9) Cl(3) O(10) 111(1) . 1_555 1_555 yes
O(9) Cl(3) O(11) 112(1) . 1_555 1_555 yes
O(9) Cl(3) O(12) 111(1) . 1_555 1_555 yes
O(10) Cl(3) O(11) 112(1) . 1_555 1_555 yes
O(10) Cl(3) O(12) 104(1) . 1_555 1_555 yes
O(11) Cl(3) O(12) 104(1) . 1_555 1_555 yes
Ag(1) O(1) Cl(1) 118.7(8) . 1_555 1_555 yes
Ag(2) O(5) Cl(2) 144(1) . 1_555 1_555 yes
Ag(1) O(8) Cl(2) 128.9(10) . 2_544 1_555 yes
Ag(3) O(9) Cl(3) 135.8(9) . 1_555 1_555 yes
Ag(1) C(1) C(2) 83.8(7) . 1_555 1_555 yes
Ag(1) C(1) C(6) 104.2(7) . 1_555 1_555 yes
C(2) C(1) C(6) 118(1) . 1_555 1_555 yes
Ag(1) C(2) C(1) 64.7(7) . 1_555 1_555 yes
Ag(1) C(2) C(3) 115.5(9) . 1_555 1_555 yes
C(1) C(2) C(3) 121(1) . 1_555 1_555 yes
C(2) C(3) C(4) 121(1) . 1_555 1_555 yes
C(3) C(4) C(5) 117(1) . 1_555 1_555 yes
C(4) C(5) C(6) 121(1) . 1_555 1_555 yes
C(4) C(5) C(20) 126(1) . 1_555 1_555 yes
C(6) C(5) C(20) 112.6(9) . 1_555 1_555 yes
C(1) C(6) C(5) 119(1) . 1_555 1_555 yes
C(1) C(6) C(19) 127(1) . 1_555 1_555 yes
C(5) C(6) C(19) 113.7(9) . 1_555 1_555 yes
C(8) C(7) C(12) 119(1) . 1_555 1_555 yes
Ag(2) C(8) C(7) 88.5(7) . 1_565 1_555 yes
Ag(2) C(8) C(9) 96.4(8) . 1_565 1_555 yes
C(7) C(8) C(9) 120(1) . 1_555 1_555 yes
C(8) C(9) C(10) 120(1) . 1_555 1_555 yes
C(9) C(10) C(11) 120(1) . 1_555 1_555 yes
C(10) C(11) C(12) 119.2(10) . 1_555 1_555 yes
C(10) C(11) C(19) 126.7(10) . 1_555 1_555 yes
C(12) C(11) C(19) 114.1(9) . 1_555 1_555 yes
C(7) C(12) C(11) 120(1) . 1_555 1_555 yes
C(7) C(12) C(20) 126(1) . 1_555 1_555 yes
C(11) C(12) C(20) 112.6(9) . 1_555 1_555 yes
C(14) C(13) C(18) 118.5(10) . 1_555 1_555 yes
Ag(2) C(14) C(13) 102.6(7) . 1_555 1_555 yes
Ag(2) C(14) C(15) 79.3(8) . 1_555 1_555 yes
C(13) C(14) C(15) 120.3(10) . 1_555 1_555 yes
Ag(2) C(15) C(14) 68.8(7) . 1_555 1_555 yes
Ag(2) C(15) C(16) 107.2(7) . 1_555 1_555 yes
C(14) C(15) C(16) 120(1) . 1_555 1_555 yes
C(15) C(16) C(17) 119(1) . 1_555 1_555 yes
C(16) C(17) C(18) 121.3(10) . 1_555 1_555 yes
C(16) C(17) C(19) 126.0(10) . 1_555 1_555 yes
C(18) C(17) C(19) 112.6(9) . 1_555 1_555 yes
C(13) C(18) C(17) 120.5(9) . 1_555 1_555 yes
C(13) C(18) C(20) 125.8(9) . 1_555 1_555 yes
C(17) C(18) C(20) 113.7(9) . 1_555 1_555 yes
C(6) C(19) C(11) 105.1(8) . 1_555 1_555 yes
C(6) C(19) C(17) 105.0(8) . 1_555 1_555 yes
C(11) C(19) C(17) 106.2(8) . 1_555 1_555 yes
C(5) C(20) C(12) 105.7(8) . 1_555 1_555 yes
C(5) C(20) C(18) 105.7(8) . 1_555 1_555 yes
C(12) C(20) C(18) 105.1(8) . 1_555 1_555 yes
Ag(2) C(21) C(22) 64.5(7) . 1_555 1_555 yes
Ag(2) C(21) C(26) 112.4(7) . 1_555 1_555 yes
C(22) C(21) C(26) 118(1) . 1_555 1_555 yes
Ag(2) C(22) C(21) 84.5(8) . 1_555 1_555 yes
Ag(2) C(22) C(23) 103.9(10) . 1_555 1_555 yes
C(21) C(22) C(23) 120(1) . 1_555 1_555 yes
C(22) C(23) C(24) 122(1) . 1_555 1_555 yes
C(23) C(24) C(25) 118(1) . 1_555 1_555 yes
C(24) C(25) C(26) 120.1(10) . 1_555 1_555 yes
C(24) C(25) C(39) 127(1) . 1_555 1_555 yes
C(26) C(25) C(39) 112.5(9) . 1_555 1_555 yes
C(21) C(26) C(25) 119(1) . 1_555 1_555 yes
C(21) C(26) C(40) 127(1) . 1_555 1_555 yes
C(25) C(26) C(40) 112.3(9) . 1_555 1_555 yes
C(28) C(27) C(32) 118(1) . 1_555 1_555 yes
C(27) C(28) C(29) 119(1) . 1_555 1_555 yes
C(28) C(29) C(30) 122(1) . 1_555 1_555 yes
C(29) C(30) C(31) 116(1) . 1_555 1_555 yes
C(30) C(31) C(32) 121(1) . 1_555 1_555 yes
C(30) C(31) C(39) 126(1) . 1_555 1_555 yes
C(32) C(31) C(39) 111.5(9) . 1_555 1_555 yes
C(27) C(32) C(31) 120(1) . 1_555 1_555 yes
C(27) C(32) C(40) 126(1) . 1_555 1_555 yes
C(31) C(32) C(40) 113.7(9) . 1_555 1_555 yes
Ag(3) C(33) C(34) 61.5(7) . 1_555 1_555 yes
Ag(3) C(33) C(38) 109.0(7) . 1_555 1_555 yes
C(34) C(33) C(38) 116(1) . 1_555 1_555 yes
Ag(3) C(34) C(33) 87.7(8) . 1_555 1_555 yes
Ag(3) C(34) C(35) 99.0(9) . 1_555 1_555 yes
C(33) C(34) C(35) 121(1) . 1_555 1_555 yes
C(34) C(35) C(36) 120(1) . 1_555 1_555 yes
C(35) C(36) C(37) 119(1) . 1_555 1_555 yes
C(36) C(37) C(38) 120(1) . 1_555 1_555 yes
C(36) C(37) C(39) 126(1) . 1_555 1_555 yes
C(38) C(37) C(39) 112.7(9) . 1_555 1_555 yes
C(33) C(38) C(37) 121(1) . 1_555 1_555 yes
C(33) C(38) C(40) 125(1) . 1_555 1_555 yes
C(37) C(38) C(40) 112.7(9) . 1_555 1_555 yes
C(25) C(39) C(31) 106.8(8) . 1_555 1_555 yes
C(25) C(39) C(37) 105.2(8) . 1_555 1_555 yes
C(31) C(39) C(37) 106.8(8) . 1_555 1_555 yes
C(26) C(40) C(32) 105.9(9) . 1_555 1_555 yes
C(26) C(40) C(38) 106.3(8) . 1_555 1_555 yes
C(32) C(40) C(38) 106.2(9) . 1_555 1_555 yes
C(42) C(41) C(46) 119(1) . 1_555 1_555 yes
Ag(3) C(42) C(41) 100.9(8) . 1_555 1_555 yes
Ag(3) C(42) C(43) 76.8(7) . 1_555 1_555 yes
C(41) C(42) C(43) 119(1) . 1_555 1_555 yes
Ag(3) C(43) C(42) 72.6(7) . 1_555 1_555 yes
Ag(3) C(43) C(44) 104.8(7) . 1_555 1_555 yes
C(42) C(43) C(44) 120(1) . 1_555 1_555 yes
C(43) C(44) C(45) 119(1) . 1_555 1_555 yes
C(44) C(45) C(46) 120.7(10) . 1_555 1_555 yes
C(44) C(45) C(59) 126.5(10) . 1_555 1_555 yes
C(46) C(45) C(59) 112.7(9) . 1_555 1_555 yes
C(41) C(46) C(45) 120(1) . 1_555 1_555 yes
C(41) C(46) C(60) 126(1) . 1_555 1_555 yes
C(45) C(46) C(60) 113.2(9) . 1_555 1_555 yes
C(48) C(47) C(52) 119(1) . 1_555 1_555 yes
Ag(3) C(48) C(47) 90.2(8) . 1_565 1_555 yes
Ag(3) C(48) C(49) 92.4(8) . 1_565 1_555 yes
C(47) C(48) C(49) 119(1) . 1_555 1_555 yes
C(48) C(49) C(50) 119(1) . 1_555 1_555 yes
C(49) C(50) C(51) 120(1) . 1_555 1_555 yes
C(50) C(51) C(52) 120(1) . 1_555 1_555 yes
C(50) C(51) C(59) 126(1) . 1_555 1_555 yes
C(52) C(51) C(59) 113.1(9) . 1_555 1_555 yes
C(47) C(52) C(51) 120(1) . 1_555 1_555 yes
C(47) C(52) C(60) 126(1) . 1_555 1_555 yes
C(51) C(52) C(60) 113.0(9) . 1_555 1_555 yes
C(54) C(53) C(58) 117(1) . 1_555 1_555 yes
C(53) C(54) C(55) 122(1) . 1_555 1_555 yes
Ag(1) C(55) C(54) 107.2(9) . 4_444 1_555 yes
Ag(1) C(55) C(56) 68.4(7) . 4_444 1_555 yes
C(54) C(55) C(56) 120(1) . 1_555 1_555 yes
Ag(1) C(56) C(55) 79.2(7) . 4_444 1_555 yes
Ag(1) C(56) C(57) 99.5(7) . 4_444 1_555 yes
C(55) C(56) C(57) 116(1) . 1_555 1_555 yes
C(56) C(57) C(58) 121(1) . 1_555 1_555 yes
C(56) C(57) C(59) 124.5(10) . 1_555 1_555 yes
C(58) C(57) C(59) 113.9(9) . 1_555 1_555 yes
C(53) C(58) C(57) 121(1) . 1_555 1_555 yes
C(53) C(58) C(60) 125(1) . 1_555 1_555 yes
C(57) C(58) C(60) 112.6(9) . 1_555 1_555 yes
C(45) C(59) C(51) 105.2(8) . 1_555 1_555 yes
C(45) C(59) C(57) 104.7(8) . 1_555 1_555 yes
C(51) C(59) C(57) 106.3(8) . 1_555 1_555 yes
C(46) C(60) C(52) 105.2(8) . 1_555 1_555 yes
C(46) C(60) C(58) 106.3(8) . 1_555 1_555 yes
C(52) C(60) C(58) 106.1(8) . 1_555 1_555 yes
C(62) C(61) C(66) 129(3) . 1_555 1_555 yes
C(62) C(61) C(67) 124(4) . 1_555 1_555 yes
C(66) C(61) C(67) 104(3) . 1_555 1_555 yes
C(61) C(62) C(63) 124(3) . 1_555 1_555 yes
C(62) C(63) C(64) 109(3) . 1_555 1_555 yes
C(63) C(64) C(65) 113(3) . 1_555 1_555 yes
C(64) C(65) C(66) 150(3) . 1_555 1_555 yes
C(61) C(66) C(65) 90(2) . 1_555 1_555 yes
C(69) C(68) C(73) 161(4) . 1_555 1_555 yes
C(69) C(68) C(74) 106(4) . 1_555 1_555 yes
C(73) C(68) C(74) 91(4) . 1_555 1_555 yes
C(68) C(69) C(70) 104(3) . 1_555 1_555 yes
C(69) C(70) C(71) 105(3) . 1_555 1_555 yes
C(70) C(71) C(72) 132(3) . 1_555 1_555 yes
C(71) C(72) C(73) 131(3) . 1_555 1_555 yes
C(68) C(73) C(72) 84(2) . 1_555 1_555 yes
C(1) Ag(1) O(1) 114.4(5) . 1_555 1_555 yes
C(1) Ag(1) O(8) 91.2(5) . 1_555 2_545 yes
C(1) Ag(1) C(56) 149.0(4) . 1_555 4_545 yes
C(1) Ag(1) C(55) 126.8(4) . 1_555 4_545 yes
C(1) Ag(1) C(2) 31.6(4) . 1_555 1_555 yes
O(1) Ag(1) O(8) 107.2(5) . 1_555 2_545 yes
O(1) Ag(1) C(56) 83.1(5) . 1_555 4_545 yes
O(1) Ag(1) C(55) 114.9(5) . 1_555 4_545 yes
O(1) Ag(1) C(2) 97.5(5) . 1_555 1_555 yes
O(8) Ag(1) C(56) 108.4(6) . 2_545 4_545 yes
O(8) Ag(1) C(55) 92.5(6) . 2_545 4_545 yes
O(8) Ag(1) C(2) 122.4(6) . 2_545 1_555 yes
C(56) Ag(1) C(55) 32.4(4) . 4_545 4_545 yes
C(56) Ag(1) C(2) 125.8(4) . 4_545 1_555 yes
C(55) Ag(1) C(2) 122.7(5) . 4_545 1_555 yes
O(5) Ag(2) C(8) 105.7(6) . 1_555 1_545 yes
O(5) Ag(2) C(14) 87.4(6) . 1_555 1_555 yes
O(5) Ag(2) C(22) 97.4(6) . 1_555 1_555 yes
O(5) Ag(2) C(15) 118.3(6) . 1_555 1_555 yes
O(5) Ag(2) C(21) 81.3(5) . 1_555 1_555 yes
O(5) Ag(2) C(7) 84.8(6) . 1_555 1_545 yes
C(8) Ag(2) C(14) 113.1(4) . 1_545 1_555 yes
C(8) Ag(2) C(22) 115.1(4) . 1_545 1_555 yes
C(8) Ag(2) C(15) 108.7(4) . 1_545 1_555 yes
C(8) Ag(2) C(21) 145.5(4) . 1_545 1_555 yes
C(8) Ag(2) C(7) 29.5(4) . 1_545 1_545 yes
C(14) Ag(2) C(22) 127.9(4) . 1_555 1_555 yes
C(14) Ag(2) C(15) 32.0(4) . 1_555 1_555 yes
C(14) Ag(2) C(21) 100.8(4) . 1_555 1_555 yes
C(14) Ag(2) C(7) 133.7(4) . 1_555 1_545 yes
C(22) Ag(2) C(15) 111.4(4) . 1_555 1_555 yes
C(22) Ag(2) C(21) 31.0(4) . 1_555 1_555 yes
C(22) Ag(2) C(7) 98.3(4) . 1_555 1_545 yes
C(15) Ag(2) C(21) 96.4(3) . 1_555 1_555 yes
C(15) Ag(2) C(7) 138.1(3) . 1_555 1_545 yes
C(21) Ag(2) C(7) 122.8(3) . 1_555 1_545 yes
C(34) Ag(3) O(9) 99.8(5) . 1_555 1_555 yes
C(34) Ag(3) C(48) 120.6(4) . 1_555 1_545 yes
C(34) Ag(3) C(42) 126.0(4) . 1_555 1_555 yes
C(34) Ag(3) C(43) 113.4(4) . 1_555 1_555 yes
C(34) Ag(3) C(33) 30.8(4) . 1_555 1_555 yes
C(34) Ag(3) C(47) 101.1(3) . 1_555 1_545 yes
C(34) Ag(3) C(49) 105.7(5) . 1_555 1_545 yes
O(9) Ag(3) C(48) 98.6(6) . 1_555 1_545 yes
O(9) Ag(3) C(42) 82.2(5) . 1_555 1_555 yes
O(9) Ag(3) C(43) 112.4(5) . 1_555 1_555 yes
O(9) Ag(3) C(33) 85.1(5) . 1_555 1_555 yes
O(9) Ag(3) C(47) 79.8(5) . 1_555 1_545 yes
O(9) Ag(3) C(49) 126.9(5) . 1_555 1_545 yes
C(48) Ag(3) C(42) 112.3(4) . 1_545 1_555 yes
C(48) Ag(3) C(43) 110.3(4) . 1_545 1_555 yes
C(48) Ag(3) C(33) 150.4(4) . 1_545 1_555 yes
C(48) Ag(3) C(47) 30.1(4) . 1_545 1_545 yes
C(48) Ag(3) C(49) 28.7(5) . 1_545 1_545 yes
C(42) Ag(3) C(43) 30.6(4) . 1_555 1_555 yes
C(42) Ag(3) C(33) 97.3(4) . 1_555 1_555 yes
C(42) Ag(3) C(47) 131.8(3) . 1_555 1_545 yes
C(42) Ag(3) C(49) 115.8(4) . 1_555 1_545 yes
C(43) Ag(3) C(33) 95.0(3) . 1_555 1_555 yes
C(43) Ag(3) C(47) 139.8(4) . 1_555 1_545 yes
C(43) Ag(3) C(49) 98.9(4) . 1_555 1_545 yes
C(33) Ag(3) C(47) 124.9(3) . 1_555 1_545 yes
C(33) Ag(3) C(49) 135.0(4) . 1_555 1_545 yes
C(47) Ag(3) C(49) 50.2(4) . 1_545 1_545 yes

loop_
_geom_bond_atom_site_label_1
_geom_bond_atom_site_label_2
_geom_bond_distance
_geom_bond_site_symmetry_1
_geom_bond_site_symmetry_2
_geom_bond_publ_flag
Ag(1) O(1) 2.42(1) . . yes
Ag(1) O(8) 2.43(1) . 2_545 yes
Ag(1) C(1) 2.42(1) . . yes
Ag(1) C(2) 2.66(1) . . yes
Ag(1) C(55) 2.58(1) . 4_545 yes
Ag(1) C(56) 2.44(1) . 4_545 yes
Ag(2) O(5) 2.42(1) . . yes
Ag(2) C(8) 2.46(1) . 1_545 yes
Ag(2) C(14) 2.49(1) . . yes
Ag(2) C(15) 2.62(1) . . yes
Ag(2) C(21) 2.75(1) . . yes
Ag(2) C(22) 2.49(1) . . yes
Ag(3) O(9) 2.45(1) . . yes
Ag(3) C(33) 2.76(1) . . yes
Ag(3) C(34) 2.43(1) . . yes
Ag(3) C(42) 2.56(1) . . yes
Ag(3) C(43) 2.61(1) . . yes
Ag(3) C(48) 2.47(1) . 1_545 yes
Cl(1) O(1) 1.40(1) . . yes
Cl(1) O(2) 1.50(2) . . yes
Cl(1) O(3) 1.42(1) . . yes
Cl(1) O(4) 1.39(1) . . yes
Cl(2) O(5) 1.41(1) . . yes
Cl(2) O(6) 1.56(2) . . yes
Cl(2) O(7) 1.35(3) . . yes
Cl(2) O(8) 1.34(1) . . yes
Cl(3) O(9) 1.41(1) . . yes
Cl(3) O(10) 1.37(3) . . yes
Cl(3) O(11) 1.39(1) . . yes
Cl(3) O(12) 1.34(1) . . yes
C(1) C(2) 1.40(2) . . yes
C(1) C(6) 1.40(1) . . yes
C(2) C(3) 1.36(2) . . yes
C(3) C(4) 1.38(2) . . yes
C(4) C(5) 1.42(2) . . yes
C(5) C(6) 1.40(2) . . yes
C(5) C(20) 1.54(1) . . yes
C(6) C(19) 1.51(1) . . yes
C(7) C(8) 1.37(2) . . yes
C(7) C(12) 1.39(1) . . yes
C(8) C(9) 1.41(2) . . yes
C(9) C(10) 1.37(2) . . yes
C(10) C(11) 1.40(1) . . yes
C(11) C(12) 1.40(2) . . yes
C(11) C(19) 1.52(1) . . yes
C(12) C(20) 1.51(1) . . yes
C(13) C(14) 1.40(2) . . yes
C(13) C(18) 1.39(1) . . yes
C(14) C(15) 1.42(2) . . yes
C(15) C(16) 1.39(2) . . yes
C(16) C(17) 1.37(1) . . yes
C(17) C(18) 1.40(1) . . yes
C(17) C(19) 1.53(1) . . yes
C(18) C(20) 1.52(1) . . yes
C(21) C(22) 1.42(2) . . yes
C(21) C(26) 1.40(1) . . yes
C(22) C(23) 1.31(2) . . yes
C(23) C(24) 1.41(2) . . yes
C(24) C(25) 1.38(1) . . yes
C(25) C(26) 1.40(1) . . yes
C(25) C(39) 1.51(1) . . yes
C(26) C(40) 1.51(2) . . yes
C(27) C(28) 1.38(2) . . yes
C(27) C(32) 1.41(2) . . yes
C(28) C(29) 1.36(2) . . yes
C(29) C(30) 1.42(2) . . yes
C(30) C(31) 1.38(2) . . yes
C(31) C(32) 1.39(2) . . yes
C(31) C(39) 1.52(1) . . yes
C(32) C(40) 1.52(1) . . yes
C(33) C(34) 1.42(2) . . yes
C(33) C(38) 1.40(2) . . yes
C(34) C(35) 1.38(2) . . yes
C(35) C(36) 1.38(2) . . yes
C(36) C(37) 1.37(1) . . yes
C(37) C(38) 1.38(2) . . yes
C(37) C(39) 1.53(1) . . yes
C(38) C(40) 1.51(2) . . yes
C(41) C(42) 1.41(2) . . yes
C(41) C(46) 1.37(1) . . yes
C(42) C(43) 1.36(2) . . yes
C(43) C(44) 1.42(2) . . yes
C(44) C(45) 1.36(1) . . yes
C(45) C(46) 1.39(1) . . yes
C(45) C(59) 1.54(1) . . yes
C(46) C(60) 1.53(1) . . yes
C(47) C(48) 1.44(2) . . yes
C(47) C(52) 1.37(1) . . yes
C(48) C(49) 1.38(2) . . yes
C(49) C(50) 1.39(2) . . yes
C(50) C(51) 1.37(1) . . yes
C(51) C(52) 1.40(1) . . yes
C(51) C(59) 1.52(1) . . yes
C(52) C(60) 1.53(1) . . yes
C(53) C(54) 1.39(2) . . yes
C(53) C(58) 1.38(2) . . yes
C(54) C(55) 1.40(2) . . yes
C(55) C(56) 1.41(2) . . yes
C(56) C(57) 1.41(1) . . yes
C(57) C(58) 1.39(1) . . yes
C(57) C(59) 1.52(1) . . yes
C(58) C(60) 1.51(2) . . yes
C(61) C(62) 1.32(4) . . yes
C(61) C(66) 1.67(4) . . yes
C(61) C(67) 1.28(5) . . yes
C(62) C(63) 1.44(4) . . yes
C(63) C(64) 1.51(4) . . yes
C(64) C(65) 1.34(4) . . yes
C(65) C(66) 1.33(4) . . yes
C(68) C(69) 1.35(4) . . yes
C(68) C(73) 1.54(4) . . yes
C(68) C(74) 1.39(6) . . yes
C(69) C(70) 1.58(5) . . yes
C(70) C(71) 1.50(4) . . yes
C(71) C(72) 1.31(4) . . yes
C(72) C(73) 1.54(4) . . yes

loop_
_geom_contact_atom_site_label_1
_geom_contact_atom_site_label_2
_geom_contact_distance
_geom_contact_site_symmetry_1
_geom_contact_site_symmetry_2
_geom_contact_publ_flag
Ag(1) C(2) 2.66(1) . . ?
Ag(1) C(55) 2.58(1) . 4_545 ?
Ag(2) C(15) 2.62(1) . . ?
Ag(2) C(21) 2.75(1) . . ?
Ag(3) C(33) 2.76(1) . . ?
Ag(3) C(42) 2.56(1) . . ?
Ag(3) C(43) 2.61(1) . . ?
O(3) C(8) 3.31(2) . 2_555 ?
O(3) C(7) 3.41(2) . 2_555 ?
O(4) C(65) 3.54(4) . 2_545 ?
O(6) C(56) 3.50(2) . 3_545 ?
O(7) C(73) 3.57(5) . 3_535 ?
O(8) C(10) 3.29(2) . 2_544 ?
O(8) C(1) 3.46(2) . 2_544 ?
O(8) C(19) 3.48(2) . 2_544 ?
O(11) C(63) 3.55(4) . 4_434 ?
O(11) C(36) 3.56(3) . 2_534 ?
O(12) C(36) 3.35(2) . 2_534 ?
O(12) C(29) 3.42(2) . 2_544 ?
O(12) C(24) 3.49(2) . 2_534 ?
O(12) C(39) 3.52(2) . 2_534 ?
C(10) C(23) 3.58(2) . 1_565 ?
Ag(1) C(55) 2.58(1) . 4_545 ?
Ag(1) C(2) 2.66(1) . . ?
Ag(2) C(15) 2.62(1) . . ?
Ag(2) C(21) 2.75(1) . . ?
Ag(2) C(7) 2.79(1) . 1_545 ?
Ag(3) C(42) 2.56(1) . . ?
Ag(3) C(43) 2.61(1) . . ?
Ag(3) C(33) 2.76(1) . . ?
Ag(3) C(47) 2.86(1) . 1_545 ?
Ag(3) C(49) 2.88(1) . 1_545 ?
